data_4348182
loop_
_publ_author_name
'Hu, Junyi'
'Zhan, Lijie'
'Zhang, Guanyun'
'Zhang, Qun'
'Du, Lin'
'Tung, Chen-Ho'
'Wang, Yifeng'

_publ_section_title
;
 Effects of Substitutional Dopants on the Photoresponse of a
 Polyoxotitanate Cluster.
;
_journal_issue 17
_journal_name_full 'Inorganic chemistry'
_journal_page_first 8493
_journal_page_last 8501
_journal_paper_doi 10.1021/acs.inorgchem.6b01071
_journal_volume 55
_journal_year 2016
_chemical_formula_moiety 'C51 H119 Cl Mg O31 Ti11'
_chemical_formula_sum 'C51 H119 Cl Mg O31 Ti11'
_chemical_formula_weight 1815.11
_space_group_crystal_system monoclinic
_space_group_IT_number 7
_space_group_name_Hall 'P -2yc'
_space_group_name_H-M_alt 'P 1 c 1'
_atom_sites_solution_hydrogens geom
_atom_sites_solution_primary direct
_audit_creation_date 2016-01-27
_audit_creation_method
;
Olex2 1.2
(compiled 2015.01.26 svn.r3150 for OlexSys, GUI svn.r4998)
;
_cell_angle_alpha 90
_cell_angle_beta 125.86(2)
_cell_angle_gamma 90
_cell_formula_units_Z 2
_cell_length_a 15.050(8)
_cell_length_b 13.864(8)
_cell_length_c 25.664(11)
_cell_measurement_reflns_used 3659
_cell_measurement_temperature 173(2)
_cell_measurement_theta_max 22.26
_cell_measurement_theta_min 2.71
_cell_volume 4340(4)
_computing_molecular_graphics 'Olex2 (Dolomanov et al., 2009)'
_computing_publication_material 'Olex2 (Dolomanov et al., 2009)'
_computing_structure_refinement 'ShelXL (Sheldrick, 2008)'
_computing_structure_solution 'SIR2004 (Burla et al., 2007)'
_diffrn_ambient_temperature 173.15
_diffrn_measured_fraction_theta_full 0.999
_diffrn_measured_fraction_theta_max 0.997
_diffrn_measurement_device_type 'CCD area detector'
_diffrn_measurement_method 'phi and omega scans'
_diffrn_radiation_monochromator graphite
_diffrn_radiation_type MoK\a
_diffrn_radiation_wavelength 0.71073
_diffrn_reflns_av_R_equivalents 0.0707
_diffrn_reflns_av_unetI/netI 0.1211
_diffrn_reflns_Laue_measured_fraction_full 0.999
_diffrn_reflns_Laue_measured_fraction_max 0.997
_diffrn_reflns_limit_h_max 19
_diffrn_reflns_limit_h_min -18
_diffrn_reflns_limit_k_max 17
_diffrn_reflns_limit_k_min -17
_diffrn_reflns_limit_l_max 33
_diffrn_reflns_limit_l_min -33
_diffrn_reflns_number 35654
_diffrn_reflns_point_group_measured_fraction_full 0.999
_diffrn_reflns_point_group_measured_fraction_max 0.997
_diffrn_reflns_theta_full 25.242
_diffrn_reflns_theta_max 27.448
_diffrn_reflns_theta_min 1.765
_exptl_absorpt_coefficient_mu 1.059
_exptl_absorpt_correction_type none
_exptl_crystal_colour colourless
_exptl_crystal_colour_primary colourless
_exptl_crystal_density_diffrn 1.389
_exptl_crystal_description block
_exptl_crystal_F_000 1888
_refine_diff_density_max 1.423
_refine_diff_density_min -0.550
_refine_diff_density_rms 0.128
_refine_ls_abs_structure_details
;
 Refined as an inversion twin.
;
_refine_ls_abs_structure_Flack 0.65(6)
_refine_ls_extinction_method none
_refine_ls_goodness_of_fit_ref 0.996
_refine_ls_hydrogen_treatment constr
_refine_ls_matrix_type full
_refine_ls_number_parameters 867
_refine_ls_number_reflns 17545
_refine_ls_number_restraints 58
_refine_ls_restrained_S_all 1.001
_refine_ls_R_factor_all 0.1377
_refine_ls_R_factor_gt 0.0692
_refine_ls_shift/su_max 0.001
_refine_ls_shift/su_mean 0.000
_refine_ls_structure_factor_coef Fsqd
_refine_ls_weighting_details 'w=1/[\s^2^(Fo^2^)+(0.1158P)^2^] where P=(Fo^2^+2Fc^2^)/3'
_refine_ls_weighting_scheme calc
_refine_ls_wR_factor_gt 0.1821
_refine_ls_wR_factor_ref 0.2238
_reflns_Friedel_coverage 0.998
_reflns_Friedel_fraction_full 0.999
_reflns_Friedel_fraction_max 0.997
_reflns_number_gt 9841
_reflns_number_total 17545
_reflns_threshold_expression 'I > 2\s(I)'
_cod_data_source_file ic6b01071_si_002.cif
_cod_data_source_block {Ti11MgCl}
_cod_database_code 4348182
_shelxl_version_number 2014-3
_shelx_space_group_comment
;
The symmetry employed for this shelxl refinement is uniquely defined
by the following loop, which should always be used as a source of
symmetry information in preference to the above space-group names.
They are only intended as comments.
;
_olex2_refinement_description
;
1. Twinned data refinement
 Scales: 0.35(6) 0.65(6)
2. Fixed Uiso
 At 1.2 times of:
  All C(H) groups
 At 1.5 times of:
  All C(H,H,H) groups
3. Restrained distances
 C46-C47
 1.5 with sigma of 0.02
 C46-C48
 1.5 with sigma of 0.02
 C19-C20
 1.5 with sigma of 0.02
 C34-C35
 1.5 with sigma of 0.02
 C34-C36
 1.5 with sigma of 0.02
 C35-C34
 1.5 with sigma of 0.02
 C18-C16
 1.5 with sigma of 0.02
 C16-C17
 1.5 with sigma of 0.02
 C13-O7
 1.5 with sigma of 0.02
 C13-C15
 1.5 with sigma of 0.02
 C13-C14
 1.5 with sigma of 0.02
 C13-C15
 1.5 with sigma of 0.02
 C13-C14
 1.5 with sigma of 0.02
 C25-C27
 1.5 with sigma of 0.02
 C26-C25
 1.5 with sigma of 0.02
 C25-C27
 1.5 with sigma of 0.02
 C47-C46
 1.5 with sigma of 0.02
 C48-C46
 1.5 with sigma of 0.02
4. Rigid bond restraints
 O17, C25
 with sigma for 1-2 distances of 0.1 and sigma for 1-3 distances of 0.1
 C13, C15
 with sigma for 1-2 distances of 0.1 and sigma for 1-3 distances of 0.1
 C47, C46
 with sigma for 1-2 distances of 0.01 and sigma for 1-3 distances of 0.01
5. Uiso/Uaniso restraints and constraints
Uanis(C35) \\sim Ueq, Uanis(C13) \\sim Ueq: with sigma of 0.1 and sigma for
terminal atoms of 0.2
Uanis(C13) \\sim Ueq, Uanis(C15) \\sim Ueq, Uanis(C20) \\sim Ueq, Uanis(C35)
\\sim Ueq, Uanis(C26) \\sim Ueq: with sigma of 0.01 and sigma for terminal
atoms of 0.02
Uanis(C31) \\sim Ueq: with sigma of 0.01 and sigma for terminal atoms of 0.02
6.a Ternary CH refined with riding coordinates:
 C1(H1), C4(H4), C7(H7), C10(H10), C13(H13), C16(H16), C19(H19), C22(H22),
 C25(H25), C28(H28), C31(H31), C34(H34), C37(H37), C40(H40), C43(H43), C46(H46),
  C49(H49)
6.b Me refined with riding coordinates:
 C12(H12A,H12B,H12C), C15(H15A,H15B,H15C), C18(H18A,H18B,H18C), C20(H20A,H20B,
 H20C), C27(H27A,H27B,H27C), C33(H33A,H33B,H33C), C35(H35A,H35B,H35C), C47(H47A,
 H47B,H47C), C48(H48A,H48B,H48C)
6.c Idealised Me refined as rotating group:
 C2(H2A,H2B,H2C), C3(H3A,H3B,H3C), C5(H5A,H5B,H5C), C6(H6A,H6B,H6C), C8(H8A,
 H8B,H8C), C9(H9A,H9B,H9C), C11(H11A,H11B,H11C), C14(H14A,H14B,H14C), C17(H17A,
 H17B,H17C), C21(H21A,H21B,H21C), C23(H23A,H23B,H23C), C24(H24A,H24B,H24C),
 C26(H26A,H26B,H26C), C29(H29A,H29B,H29C), C30(H30A,H30B,H30C), C32(H32A,H32B,
 H32C), C36(H36A,H36B,H36C), C38(H38A,H38B,H38C), C39(H39A,H39B,H39C), C41(H41A,
 H41B,H41C), C42(H42A,H42B,H42C), C44(H44A,H44B,H44C), C45(H45A,H45B,H45C),
 C50(H50A,H50B,H50C), C51(H51A,H51B,H51C)
;
_olex2_submission_special_instructions 'No special instructions were received'

loop_
_space_group_symop_operation_xyz
'x, y, z'
'x, -y, z+1/2'

loop_
_atom_site_label
_atom_site_type_symbol
_atom_site_fract_x
_atom_site_fract_y
_atom_site_fract_z
_atom_site_U_iso_or_equiv
_atom_site_adp_type
_atom_site_occupancy
_atom_site_site_symmetry_order
_atom_site_calc_flag
_atom_site_refinement_flags_posn
_atom_site_refinement_flags_adp
Ti1 Ti 0.7756(2) 0.0532(2) 0.49910(14) 0.0307(8) Uani 1 1 d . .
Ti2 Ti 0.7988(3) 0.1747(2) 0.60786(14) 0.0317(8) Uani 1 1 d . .
Ti3 Ti 0.9009(2) 0.2462(2) 0.53882(15) 0.0319(8) Uani 1 1 d . .
Ti4 Ti 0.5883(2) 0.2773(2) 0.55568(14) 0.0302(7) Uani 1 1 d . .
Ti5 Ti 0.7327(2) 0.4181(2) 0.54981(14) 0.0292(8) Uani 1 1 d . .
Ti6 Ti 0.7529(3) 0.4025(2) 0.44188(16) 0.0332(8) Uani 1 1 d . .
Ti7 Ti 0.6925(2) 0.2189(2) 0.37021(14) 0.0306(8) Uani 1 1 d . .
Ti8 Ti 0.5494(2) 0.0813(2) 0.37846(14) 0.0300(8) Uani 1 1 d . .
Ti9 Ti 0.3853(2) 0.2461(2) 0.39072(15) 0.0329(8) Uani 1 1 d . .
Ti10 Ti 0.5039(2) 0.4452(2) 0.42725(14) 0.0304(8) Uani 1 1 d . .
Ti11 Ti 0.4769(2) 0.3226(2) 0.31779(14) 0.0302(7) Uani 1 1 d . .
Cl1 Cl 0.4506(4) -0.0350(4) 0.5077(2) 0.0660(13) Uani 1 1 d . .
Mg1 Mg 0.5319(4) 0.0881(4) 0.4883(2) 0.0251(13) Uani 1 1 d . .
O1 O 0.7689(9) 0.1868(8) 0.5227(5) 0.033(3) Uani 1 1 d . .
O2 O 0.5122(8) 0.3125(8) 0.4040(4) 0.026(3) Uani 1 1 d . .
O3 O 0.8124(11) -0.0650(9) 0.4887(6) 0.044(3) Uani 1 1 d . .
O4 O 0.8272(10) 0.0441(9) 0.5905(5) 0.036(3) Uani 1 1 d . .
O5 O 0.8480(10) 0.1559(9) 0.6900(6) 0.044(3) Uani 1 1 d . .
O6 O 0.9442(9) 0.2262(8) 0.6271(5) 0.033(3) Uani 1 1 d . .
O7 O 1.0280(10) 0.2964(9) 0.5611(6) 0.048(4) Uani 1 1 d D .
O8 O 0.9202(9) 0.1106(8) 0.5237(6) 0.036(3) Uani 1 1 d . .
O9 O 0.6522(10) 0.1499(8) 0.5711(6) 0.038(3) Uani 1 1 d . .
O10 O 0.7457(10) 0.3085(8) 0.5966(5) 0.034(3) Uani 1 1 d . .
O11 O 0.8354(9) 0.3739(8) 0.5342(5) 0.032(3) Uani 1 1 d . .
O12 O 0.8163(10) 0.2766(9) 0.4456(6) 0.039(3) Uani 1 1 d . .
O13 O 0.7038(9) 0.1008(8) 0.4077(5) 0.031(3) Uani 1 1 d . .
O14 O 0.6250(9) 0.0327(8) 0.4631(5) 0.032(3) Uani 1 1 d . .
O15 O 0.5539(11) 0.2930(9) 0.6105(6) 0.043(3) Uani 1 1 d . .
O16 O 0.7842(10) 0.5193(9) 0.5996(6) 0.040(3) Uani 1 1 d . .
O17 O 0.8227(9) 0.4892(7) 0.4289(5) 0.044(3) Uani 1 1 d . U
O18 O 0.7184(10) 0.1979(9) 0.3131(6) 0.040(3) Uani 1 1 d . .
O19 O 0.4973(11) -0.0160(8) 0.3249(6) 0.042(3) Uani 1 1 d . .
O20 O 0.4681(9) 0.2251(7) 0.4824(5) 0.028(3) Uani 1 1 d . .
O21 O 0.5790(9) 0.3986(8) 0.5155(5) 0.028(3) Uani 1 1 d . .
O22 O 0.6570(9) 0.4637(8) 0.4591(5) 0.033(3) Uani 1 1 d . .
O23 O 0.6394(8) 0.3496(8) 0.3614(5) 0.027(3) Uani 1 1 d . .
O24 O 0.5372(9) 0.1917(7) 0.3280(5) 0.025(3) Uani 1 1 d . .
O25 O 0.4498(9) 0.1238(8) 0.3915(5) 0.028(3) Uani 1 1 d . .
O26 O 0.2557(9) 0.2046(8) 0.3666(6) 0.034(3) Uani 1 1 d . .
O27 O 0.3633(9) 0.3877(8) 0.4023(6) 0.033(3) Uani 1 1 d . .
O28 O 0.4813(9) 0.5639(8) 0.4423(5) 0.033(3) Uani 1 1 d . .
O29 O 0.4563(9) 0.4596(8) 0.3366(5) 0.034(3) Uani 1 1 d . .
O30 O 0.4347(10) 0.3457(8) 0.2383(5) 0.039(3) Uani 1 1 d . .
O31 O 0.3392(9) 0.2722(8) 0.2994(5) 0.034(3) Uani 1 1 d . .
C1 C 0.773(2) -0.1503(15) 0.4507(12) 0.069(7) Uani 1 1 d . .
H1 H 0.6942 -0.1572 0.4334 0.083 Uiso 1 1 calc R .
C2 C 0.8318(18) -0.2382(12) 0.4913(10) 0.085(6) Uani 1 1 d . .
H2A H 0.8157 -0.2461 0.5229 0.127 Uiso 1 1 calc GR .
H2B H 0.9110 -0.2302 0.5137 0.127 Uiso 1 1 calc GR .
H2C H 0.8070 -0.2954 0.4637 0.127 Uiso 1 1 calc GR .
C3 C 0.777(3) -0.138(2) 0.3882(13) 0.144(15) Uani 1 1 d . .
H3A H 0.8530 -0.1452 0.4021 0.216 Uiso 1 1 calc GR .
H3B H 0.7505 -0.0732 0.3696 0.216 Uiso 1 1 calc GR .
H3C H 0.7308 -0.1866 0.3559 0.216 Uiso 1 1 calc GR .
C4 C 0.8610(16) -0.0403(14) 0.6318(10) 0.045(5) Uani 1 1 d . .
H4 H 0.8792 -0.0181 0.6741 0.054 Uiso 1 1 calc R .
C5 C 0.9588(17) -0.0829(14) 0.6435(9) 0.057(6) Uani 1 1 d . .
H5A H 1.0200 -0.0374 0.6677 0.086 Uiso 1 1 calc GR .
H5B H 0.9463 -0.0977 0.6023 0.086 Uiso 1 1 calc GR .
H5C H 0.9764 -0.1424 0.6684 0.086 Uiso 1 1 calc GR .
C6 C 0.767(2) -0.1103(15) 0.6036(9) 0.068(7) Uani 1 1 d . .
H6A H 0.7456 -0.1319 0.5614 0.103 Uiso 1 1 calc GR .
H6B H 0.7044 -0.0784 0.5989 0.103 Uiso 1 1 calc GR .
H6C H 0.7894 -0.1660 0.6323 0.103 Uiso 1 1 calc GR .
C7 C 0.824(2) 0.1433(17) 0.7337(12) 0.073(7) Uani 1 1 d . .
H7 H 0.7513 0.1105 0.7124 0.088 Uiso 1 1 calc R .
C8 C 0.9095(17) 0.0864(19) 0.7905(8) 0.096(9) Uani 1 1 d . .
H8A H 0.9789 0.1219 0.8138 0.144 Uiso 1 1 calc GR .
H8B H 0.9190 0.0242 0.7762 0.144 Uiso 1 1 calc GR .
H8C H 0.8870 0.0755 0.8189 0.144 Uiso 1 1 calc GR .
C9 C 0.818(2) 0.2444(14) 0.7564(11) 0.108(9) Uani 1 1 d . .
H9A H 0.7539 0.2786 0.7209 0.162 Uiso 1 1 calc GR .
H9B H 0.8848 0.2806 0.7701 0.162 Uiso 1 1 calc GR .
H9C H 0.8132 0.2385 0.7926 0.162 Uiso 1 1 calc GR .
C10 C 1.0443(15) 0.2569(13) 0.6851(8) 0.044(5) Uani 1 1 d . .
H10 H 1.0959 0.2768 0.6745 0.052 Uiso 1 1 calc R .
C11 C 1.0236(16) 0.3427(15) 0.7121(9) 0.059(6) Uani 1 1 d . .
H11A H 0.9734 0.3246 0.7230 0.088 Uiso 1 1 calc GR .
H11B H 0.9909 0.3946 0.6801 0.088 Uiso 1 1 calc GR .
H11C H 1.0931 0.3650 0.7509 0.088 Uiso 1 1 calc GR .
C12 C 1.0963(18) 0.1731(14) 0.7328(10) 0.068(7) Uani 1 1 d . .
H12A H 1.1649 0.1946 0.7724 0.102 Uiso 1 1 calc R .
H12B H 1.0457 0.1509 0.7426 0.102 Uiso 1 1 calc R .
H12C H 1.1115 0.1200 0.7139 0.102 Uiso 1 1 calc R .
C13 C 1.1223(14) 0.3574(13) 0.5854(10) 0.068(5) Uani 1 1 d D U
H13 H 1.1886 0.3327 0.6268 0.082 Uiso 1 1 calc R .
C14 C 1.0878(18) 0.4572(13) 0.5932(12) 0.072(7) Uani 1 1 d D .
H14A H 1.1533 0.4956 0.6234 0.109 Uiso 1 1 calc GR .
H14B H 1.0438 0.4501 0.6098 0.109 Uiso 1 1 calc GR .
H14C H 1.0442 0.4898 0.5514 0.109 Uiso 1 1 calc GR .
C15 C 1.138(2) 0.3577(18) 0.5322(12) 0.111(8) Uani 1 1 d D U
H15A H 1.2010 0.3980 0.5449 0.167 Uiso 1 1 calc R .
H15B H 1.1506 0.2916 0.5244 0.167 Uiso 1 1 calc R .
H15C H 1.0719 0.3836 0.4928 0.167 Uiso 1 1 calc R .
C16 C 0.9992(13) 0.0608(14) 0.5186(8) 0.044(5) Uani 1 1 d D .
H16 H 0.9793 -0.0091 0.5133 0.053 Uiso 1 1 calc R .
C17 C 0.985(2) 0.0915(18) 0.4577(10) 0.077(7) Uani 1 1 d D .
H17A H 1.0226 0.1529 0.4650 0.115 Uiso 1 1 calc GR .
H17B H 0.9064 0.0994 0.4233 0.115 Uiso 1 1 calc GR .
H17C H 1.0155 0.0422 0.4452 0.115 Uiso 1 1 calc GR .
C18 C 1.1153(16) 0.0703(19) 0.5859(9) 0.083(8) Uani 1 1 d D .
H18A H 1.1708 0.0371 0.5839 0.124 Uiso 1 1 calc R .
H18B H 1.1347 0.1387 0.5958 0.124 Uiso 1 1 calc R .
H18C H 1.1122 0.0411 0.6196 0.124 Uiso 1 1 calc R .
C19 C 0.488(2) 0.2652(18) 0.6286(10) 0.102(8) Uani 1 1 d D .
H19 H 0.4275 0.3138 0.6053 0.123 Uiso 1 1 calc R .
C20 C 0.537(3) 0.291(3) 0.6952(13) 0.150(13) Uani 1 1 d D U
H20A H 0.4883 0.2708 0.7069 0.225 Uiso 1 1 calc R .
H20B H 0.6080 0.2593 0.7232 0.225 Uiso 1 1 calc R .
H20C H 0.5469 0.3614 0.7002 0.225 Uiso 1 1 calc R .
C21 C 0.430(2) 0.1796(17) 0.6015(13) 0.124(11) Uani 1 1 d . .
H21A H 0.4705 0.1376 0.5916 0.187 Uiso 1 1 calc GR .
H21B H 0.3577 0.1939 0.5620 0.187 Uiso 1 1 calc GR .
H21C H 0.4210 0.1470 0.6321 0.187 Uiso 1 1 calc GR .
C22 C 0.8073(16) 0.5797(13) 0.6509(8) 0.066(5) Uani 1 1 d . .
H22 H 0.7520 0.6329 0.6326 0.079 Uiso 1 1 calc R .
C23 C 0.907(2) 0.619(2) 0.6843(14) 0.121(12) Uani 1 1 d . .
H23A H 0.9060 0.6812 0.7018 0.181 Uiso 1 1 calc GR .
H23B H 0.9305 0.6285 0.6560 0.181 Uiso 1 1 calc GR .
H23C H 0.9594 0.5757 0.7197 0.181 Uiso 1 1 calc GR .
C24 C 0.801(2) 0.5267(16) 0.6978(10) 0.105(8) Uani 1 1 d . .
H24A H 0.8592 0.4780 0.7189 0.157 Uiso 1 1 calc GR .
H24B H 0.7294 0.4950 0.6759 0.157 Uiso 1 1 calc GR .
H24C H 0.8101 0.5717 0.7301 0.157 Uiso 1 1 calc GR .
C25 C 0.858(2) 0.525(2) 0.3859(14) 0.160(15) Uani 1 1 d D U
H25 H 0.7969 0.5593 0.3464 0.192 Uiso 1 1 calc R .
C26 C 0.890(2) 0.428(2) 0.3700(13) 0.141(11) Uani 1 1 d D U
H26A H 0.8240 0.3970 0.3335 0.212 Uiso 1 1 calc GR .
H26B H 0.9252 0.3856 0.4075 0.212 Uiso 1 1 calc GR .
H26C H 0.9410 0.4414 0.3589 0.212 Uiso 1 1 calc GR .
C27 C 0.947(3) 0.590(2) 0.4307(16) 0.192(16) Uiso 1 1 d D .
H27A H 0.9781 0.6186 0.4096 0.287 Uiso 1 1 calc R .
H27B H 0.9196 0.6410 0.4439 0.287 Uiso 1 1 calc R .
H27C H 1.0044 0.5534 0.4685 0.287 Uiso 1 1 calc R .
C28 C 0.730(2) 0.1370(18) 0.2753(11) 0.098(8) Uani 1 1 d . .
H28 H 0.7769 0.0835 0.3048 0.117 Uiso 1 1 calc R .
C29 C 0.625(3) 0.094(3) 0.2324(15) 0.206(19) Uani 1 1 d . .
H29A H 0.6346 0.0273 0.2239 0.309 Uiso 1 1 calc GR .
H29B H 0.5840 0.1304 0.1920 0.309 Uiso 1 1 calc GR .
H29C H 0.5852 0.0948 0.2518 0.309 Uiso 1 1 calc GR .
C30 C 0.790(3) 0.1777(17) 0.2540(15) 0.136(13) Uani 1 1 d . .
H30A H 0.8415 0.2262 0.2851 0.204 Uiso 1 1 calc GR .
H30B H 0.7399 0.2082 0.2119 0.204 Uiso 1 1 calc GR .
H30C H 0.8317 0.1267 0.2505 0.204 Uiso 1 1 calc GR .
C31 C 0.443(2) -0.1081(18) 0.3050(12) 0.108(8) Uani 1 1 d . U
H31 H 0.5033 -0.1552 0.3181 0.130 Uiso 1 1 calc R .
C32 C 0.401(2) -0.1376(19) 0.3415(12) 0.126(10) Uani 1 1 d . .
H32A H 0.3380 -0.0973 0.3291 0.188 Uiso 1 1 calc GR .
H32B H 0.4586 -0.1300 0.3876 0.188 Uiso 1 1 calc GR .
H32C H 0.3783 -0.2053 0.3322 0.188 Uiso 1 1 calc GR .
C33 C 0.367(2) -0.1233(17) 0.2394(9) 0.090(9) Uani 1 1 d . .
H33A H 0.3361 -0.1882 0.2320 0.134 Uiso 1 1 calc R .
H33B H 0.3082 -0.0754 0.2219 0.134 Uiso 1 1 calc R .
H33C H 0.4033 -0.1169 0.2179 0.134 Uiso 1 1 calc R .
C34 C 0.1894(18) 0.1370(14) 0.3680(11) 0.080(6) Uiso 1 1 d D .
H34 H 0.2335 0.1174 0.4142 0.096 Uiso 1 1 calc R .
C35 C 0.089(2) 0.181(2) 0.3573(18) 0.173(14) Uani 1 1 d D U
H35A H 0.0449 0.1306 0.3586 0.259 Uiso 1 1 calc R .
H35B H 0.1108 0.2288 0.3910 0.259 Uiso 1 1 calc R .
H35C H 0.0457 0.2128 0.3151 0.259 Uiso 1 1 calc R .
C36 C 0.184(2) 0.0422(15) 0.3331(13) 0.085(8) Uani 1 1 d D .
H36A H 0.2579 0.0175 0.3528 0.127 Uiso 1 1 calc GR .
H36B H 0.1488 0.0558 0.2875 0.127 Uiso 1 1 calc GR .
H36C H 0.1404 -0.0062 0.3371 0.127 Uiso 1 1 calc GR .
C37 C 0.2780(16) 0.4333(16) 0.4040(10) 0.058(6) Uani 1 1 d . .
H37 H 0.2969 0.5034 0.4125 0.070 Uiso 1 1 calc R .
C38 C 0.2767(18) 0.3972(16) 0.4573(10) 0.062(6) Uani 1 1 d . .
H38A H 0.3475 0.4106 0.4982 0.093 Uiso 1 1 calc GR .
H38B H 0.2636 0.3275 0.4526 0.093 Uiso 1 1 calc GR .
H38C H 0.2183 0.4295 0.4568 0.093 Uiso 1 1 calc GR .
C39 C 0.1704(14) 0.4274(13) 0.3437(11) 0.065(7) Uani 1 1 d . .
H39A H 0.1461 0.3601 0.3350 0.097 Uiso 1 1 calc GR .
H39B H 0.1735 0.4521 0.3091 0.097 Uiso 1 1 calc GR .
H39C H 0.1187 0.4662 0.3463 0.097 Uiso 1 1 calc GR .
C40 C 0.488(2) 0.6525(15) 0.4713(10) 0.062(6) Uani 1 1 d . .
H40 H 0.4193 0.6899 0.4412 0.075 Uiso 1 1 calc R .
C41 C 0.5760(18) 0.7080(14) 0.4874(10) 0.083(6) Uani 1 1 d . .
H41A H 0.5844 0.7068 0.4523 0.125 Uiso 1 1 calc GR .
H41B H 0.6426 0.6825 0.5266 0.125 Uiso 1 1 calc GR .
H41C H 0.5641 0.7746 0.4949 0.125 Uiso 1 1 calc GR .
C42 C 0.497(2) 0.6336(16) 0.5287(10) 0.075(7) Uani 1 1 d . .
H42A H 0.5647 0.5971 0.5585 0.113 Uiso 1 1 calc GR .
H42B H 0.4339 0.5960 0.5185 0.113 Uiso 1 1 calc GR .
H42C H 0.4998 0.6948 0.5486 0.113 Uiso 1 1 calc GR .
C43 C 0.4351(17) 0.5443(13) 0.2977(9) 0.051(5) Uani 1 1 d . .
H43 H 0.4225 0.5218 0.2569 0.061 Uiso 1 1 calc R .
C44 C 0.332(2) 0.5964(14) 0.2798(11) 0.068(7) Uani 1 1 d . .
H44A H 0.3476 0.6337 0.3167 0.102 Uiso 1 1 calc GR .
H44B H 0.2743 0.5492 0.2673 0.102 Uiso 1 1 calc GR .
H44C H 0.3074 0.6401 0.2437 0.102 Uiso 1 1 calc GR .
C45 C 0.5327(16) 0.6053(14) 0.3308(11) 0.065(6) Uani 1 1 d . .
H45A H 0.5934 0.5704 0.3352 0.097 Uiso 1 1 calc GR .
H45B H 0.5529 0.6220 0.3736 0.097 Uiso 1 1 calc GR .
H45C H 0.5175 0.6644 0.3059 0.097 Uiso 1 1 calc GR .
C46 C 0.4463(18) 0.3451(19) 0.1866(9) 0.081(8) Uani 1 1 d D U
H46 H 0.4491 0.2782 0.1730 0.097 Uiso 1 1 calc R .
C47 C 0.354(3) 0.402(3) 0.1339(19) 0.25(2) Uiso 1 1 d D U
H47A H 0.3592 0.4030 0.0974 0.371 Uiso 1 1 calc R .
H47B H 0.2849 0.3719 0.1205 0.371 Uiso 1 1 calc R .
H47C H 0.3579 0.4676 0.1487 0.371 Uiso 1 1 calc R .
C48 C 0.5433(17) 0.4043(18) 0.2043(9) 0.104(8) Uani 1 1 d D .
H48A H 0.5507 0.4036 0.1689 0.156 Uiso 1 1 calc R .
H48B H 0.5331 0.4708 0.2128 0.156 Uiso 1 1 calc R .
H48C H 0.6096 0.3774 0.2430 0.156 Uiso 1 1 calc R .
C49 C 0.2379(15) 0.2426(16) 0.2399(9) 0.056(7) Uani 1 1 d . .
H49 H 0.1896 0.2160 0.2512 0.068 Uiso 1 1 calc R .
C50 C 0.1798(14) 0.3268(16) 0.1969(9) 0.069(7) Uani 1 1 d . .
H50A H 0.2251 0.3552 0.1849 0.103 Uiso 1 1 calc GR .
H50B H 0.1662 0.3750 0.2194 0.103 Uiso 1 1 calc GR .
H50C H 0.1098 0.3055 0.1581 0.103 Uiso 1 1 calc GR .
C51 C 0.2648(19) 0.1582(15) 0.2114(10) 0.072(7) Uani 1 1 d . .
H51A H 0.2938 0.1036 0.2413 0.108 Uiso 1 1 calc GR .
H51B H 0.3197 0.1794 0.2048 0.108 Uiso 1 1 calc GR .
H51C H 0.1980 0.1384 0.1702 0.108 Uiso 1 1 calc GR .

loop_
_atom_site_aniso_label
_atom_site_aniso_U_11
_atom_site_aniso_U_22
_atom_site_aniso_U_33
_atom_site_aniso_U_23
_atom_site_aniso_U_13
_atom_site_aniso_U_12
Ti1 0.0315(18) 0.0315(19) 0.0283(19) -0.0009(15) 0.0170(16) 0.0030(15)
Ti2 0.0314(18) 0.036(2) 0.0254(17) -0.0016(15) 0.0156(16) -0.0005(15)
Ti3 0.0256(17) 0.040(2) 0.0319(18) -0.0027(15) 0.0177(16) -0.0028(14)
Ti4 0.0301(18) 0.0368(19) 0.0276(18) -0.0026(15) 0.0190(16) -0.0020(15)
Ti5 0.0276(18) 0.034(2) 0.0256(18) -0.0020(14) 0.0156(16) -0.0012(14)
Ti6 0.0330(18) 0.0355(18) 0.0353(19) -0.0027(15) 0.0224(16) -0.0047(14)
Ti7 0.0342(19) 0.0356(19) 0.0283(18) -0.0037(15) 0.0218(16) -0.0008(16)
Ti8 0.0333(19) 0.0292(19) 0.0259(18) -0.0087(14) 0.0164(16) -0.0062(15)
Ti9 0.0273(18) 0.039(2) 0.0300(18) -0.0056(15) 0.0156(16) -0.0054(14)
Ti10 0.0292(18) 0.0306(19) 0.0289(19) -0.0038(15) 0.0157(16) -0.0007(15)
Ti11 0.0293(17) 0.0357(19) 0.0222(17) -0.0018(15) 0.0131(15) -0.0028(15)
Cl1 0.062(3) 0.065(3) 0.076(3) -0.003(3) 0.043(2) -0.012(3)
Mg1 0.025(3) 0.034(3) 0.017(3) -0.005(2) 0.013(2) -0.009(2)
O1 0.033(7) 0.029(7) 0.044(8) -0.001(6) 0.028(7) 0.006(6)
O2 0.022(6) 0.038(7) 0.011(5) -0.002(5) 0.005(5) -0.011(5)
O3 0.046(8) 0.034(7) 0.050(8) 0.001(6) 0.026(7) 0.008(6)
O4 0.041(7) 0.035(7) 0.023(7) 0.005(6) 0.013(6) 0.002(6)
O5 0.042(8) 0.054(9) 0.028(7) 0.009(7) 0.017(7) 0.005(7)
O6 0.026(7) 0.039(7) 0.025(7) -0.002(6) 0.009(6) 0.001(6)
O7 0.034(8) 0.058(9) 0.057(10) -0.009(8) 0.029(8) -0.011(7)
O8 0.029(7) 0.037(7) 0.036(7) -0.007(6) 0.016(6) 0.004(6)
O9 0.050(8) 0.029(7) 0.043(7) -0.007(6) 0.032(7) -0.015(6)
O10 0.040(8) 0.040(8) 0.023(6) -0.008(6) 0.018(6) -0.002(6)
O11 0.037(7) 0.031(7) 0.035(7) -0.011(6) 0.025(6) -0.011(5)
O12 0.032(7) 0.051(8) 0.040(8) -0.012(6) 0.024(7) 0.002(6)
O13 0.040(7) 0.032(7) 0.025(6) -0.005(5) 0.021(6) 0.001(6)
O14 0.038(7) 0.030(6) 0.033(7) -0.004(5) 0.023(6) -0.008(6)
O15 0.054(8) 0.051(8) 0.043(8) -0.007(6) 0.037(7) -0.004(6)
O16 0.046(8) 0.041(8) 0.034(7) -0.016(6) 0.023(7) -0.010(6)
O17 0.048(6) 0.047(7) 0.043(6) 0.001(5) 0.031(5) -0.005(5)
O18 0.053(8) 0.044(7) 0.034(7) 0.001(6) 0.032(7) 0.003(6)
O19 0.057(9) 0.033(7) 0.038(8) -0.012(6) 0.028(7) -0.014(6)
O20 0.032(7) 0.032(7) 0.024(6) 0.001(5) 0.019(6) -0.011(5)
O21 0.030(6) 0.032(7) 0.029(6) -0.007(5) 0.022(6) -0.004(5)
O22 0.037(7) 0.029(6) 0.024(6) -0.005(5) 0.013(6) -0.004(6)
O23 0.021(5) 0.038(7) 0.022(6) 0.004(5) 0.014(5) 0.003(5)
O24 0.026(6) 0.025(6) 0.031(7) -0.005(5) 0.020(6) -0.004(5)
O25 0.026(6) 0.029(7) 0.020(6) 0.002(5) 0.008(5) 0.002(5)
O26 0.025(7) 0.037(7) 0.039(7) -0.007(6) 0.017(6) -0.005(5)
O27 0.027(7) 0.037(7) 0.038(7) -0.001(6) 0.020(6) 0.003(6)
O28 0.035(6) 0.033(7) 0.033(6) -0.005(5) 0.020(6) -0.002(5)
O29 0.040(7) 0.029(7) 0.034(7) 0.005(6) 0.023(6) 0.010(6)
O30 0.051(8) 0.040(8) 0.028(7) -0.003(6) 0.023(7) 0.001(7)
O31 0.026(7) 0.041(8) 0.026(7) -0.008(6) 0.010(6) -0.008(6)
C1 0.101(18) 0.040(12) 0.088(17) -0.004(12) 0.067(15) 0.015(12)
C2 0.113(17) 0.042(11) 0.094(15) 0.002(10) 0.058(14) 0.034(11)
C3 0.29(5) 0.07(2) 0.09(2) -0.028(15) 0.13(3) 0.00(2)
C4 0.047(10) 0.036(11) 0.040(11) 0.006(9) 0.018(9) -0.001(9)
C5 0.049(11) 0.050(12) 0.044(11) 0.035(9) 0.011(9) 0.017(9)
C6 0.13(2) 0.051(13) 0.042(10) 0.008(10) 0.058(13) 0.009(13)
C7 0.083(17) 0.093(17) 0.073(15) -0.033(13) 0.063(14) -0.036(13)
C8 0.084(14) 0.18(3) 0.042(10) 0.048(13) 0.048(11) 0.052(15)
C9 0.23(3) 0.053(12) 0.116(18) 0.000(12) 0.14(2) 0.000(15)
C10 0.039(12) 0.051(13) 0.027(10) 0.008(9) 0.012(9) 0.006(9)
C11 0.044(12) 0.068(16) 0.044(12) -0.009(11) 0.015(10) -0.009(11)
C12 0.066(15) 0.073(15) 0.059(14) -0.003(12) 0.033(13) 0.037(12)
C13 0.051(8) 0.085(11) 0.089(11) -0.032(8) 0.052(8) -0.039(7)
C14 0.064(15) 0.061(15) 0.11(2) -0.005(14) 0.059(15) -0.029(12)
C15 0.124(16) 0.102(16) 0.18(2) -0.022(14) 0.126(15) -0.036(13)
C16 0.034(11) 0.054(13) 0.054(12) -0.021(10) 0.031(10) -0.002(9)
C17 0.067(15) 0.12(2) 0.053(13) 0.013(12) 0.039(12) 0.029(13)
C18 0.056(15) 0.13(2) 0.049(14) 0.018(14) 0.026(12) 0.035(14)
C19 0.121(19) 0.14(2) 0.104(17) -0.028(15) 0.096(17) -0.046(17)
C20 0.20(2) 0.20(2) 0.131(18) -0.039(16) 0.136(18) -0.043(18)
C21 0.19(3) 0.108(19) 0.17(2) -0.074(18) 0.15(2) -0.090(19)
C22 0.078(13) 0.063(12) 0.055(10) -0.038(9) 0.037(10) -0.012(10)
C23 0.065(18) 0.14(3) 0.12(2) -0.10(2) 0.034(18) -0.038(17)
C24 0.17(2) 0.104(18) 0.074(14) -0.020(13) 0.087(16) 0.004(16)
C25 0.17(3) 0.22(3) 0.17(3) -0.13(3) 0.15(3) -0.14(3)
C26 0.16(2) 0.20(2) 0.135(18) -0.006(16) 0.127(17) -0.032(16)
C28 0.15(2) 0.107(18) 0.089(16) -0.030(14) 0.097(17) -0.014(16)
C29 0.19(4) 0.24(4) 0.12(3) -0.11(3) 0.05(3) -0.02(3)
C30 0.25(4) 0.089(17) 0.23(3) 0.005(19) 0.23(3) 0.02(2)
C31 0.127(13) 0.087(12) 0.099(12) -0.026(10) 0.060(10) -0.028(10)
C32 0.17(3) 0.12(2) 0.113(19) -0.032(16) 0.09(2) -0.088(19)
C33 0.082(19) 0.080(17) 0.037(12) -0.011(12) -0.004(12) 0.003(14)
C35 0.14(2) 0.21(3) 0.25(3) -0.011(19) 0.16(2) -0.041(17)
C36 0.070(16) 0.062(15) 0.12(2) -0.051(16) 0.057(16) -0.030(13)
C37 0.039(12) 0.072(16) 0.069(15) 0.012(12) 0.034(12) 0.023(10)
C38 0.058(13) 0.091(15) 0.046(11) -0.003(10) 0.036(10) 0.007(11)
C39 0.026(10) 0.037(11) 0.097(18) 0.000(11) 0.017(11) 0.012(8)
C40 0.097(17) 0.041(12) 0.038(11) -0.004(9) 0.034(11) -0.004(11)
C41 0.091(15) 0.068(14) 0.093(16) -0.037(12) 0.056(13) -0.021(12)
C42 0.120(19) 0.071(15) 0.055(12) -0.027(10) 0.062(14) 0.002(13)
C43 0.079(15) 0.032(11) 0.039(11) -0.002(9) 0.033(11) -0.004(10)
C44 0.078(16) 0.044(12) 0.072(15) -0.013(10) 0.038(13) 0.014(11)
C45 0.049(11) 0.048(12) 0.086(15) 0.025(11) 0.033(11) -0.012(9)
C46 0.084(17) 0.12(2) 0.029(10) 0.025(12) 0.030(11) 0.009(15)
C48 0.102(17) 0.17(2) 0.054(12) 0.005(13) 0.052(13) -0.037(16)
C49 0.035(12) 0.092(17) 0.036(12) -0.037(11) 0.017(10) -0.038(11)
C50 0.024(10) 0.105(18) 0.035(11) 0.033(11) -0.005(8) -0.008(11)
C51 0.072(16) 0.065(16) 0.054(14) -0.048(12) 0.023(13) -0.022(12)

loop_
_atom_type_symbol
_atom_type_description
_atom_type_scat_dispersion_real
_atom_type_scat_dispersion_imag
_atom_type_scat_source
C C 0.0033 0.0016 'International Tables Vol C Tables 4.2.6.8 and 6.1.1.4'
H H 0.0000 0.0000 'International Tables Vol C Tables 4.2.6.8 and 6.1.1.4'
Cl Cl 0.1484 0.1585 'International Tables Vol C Tables 4.2.6.8 and 6.1.1.4'
Mg Mg 0.0486 0.0363 'International Tables Vol C Tables 4.2.6.8 and 6.1.1.4'
O O 0.0106 0.0060 'International Tables Vol C Tables 4.2.6.8 and 6.1.1.4'
Ti Ti 0.2776 0.4457 'International Tables Vol C Tables 4.2.6.8 and 6.1.1.4'

loop_
_geom_angle_atom_site_label_1
_geom_angle_atom_site_label_2
_geom_angle_atom_site_label_3
_geom_angle
Ti2 Ti1 Mg1 64.01(12)
Ti3 Ti1 Ti2 60.40(10)
Ti3 Ti1 Mg1 108.15(13)
Ti8 Ti1 Ti2 108.69(13)
Ti8 Ti1 Ti3 109.47(13)
Ti8 Ti1 Mg1 53.47(12)
O1 Ti1 Ti2 37.9(3)
O1 Ti1 Ti3 38.1(3)
O1 Ti1 Ti8 87.9(4)
O1 Ti1 Mg1 70.1(3)
O1 Ti1 O4 75.7(5)
O1 Ti1 O8 77.0(4)
O1 Ti1 O13 87.8(5)
O3 Ti1 Ti2 138.3(4)
O3 Ti1 Ti3 131.1(4)
O3 Ti1 Ti8 103.1(4)
O3 Ti1 Mg1 120.5(4)
O3 Ti1 O1 167.9(6)
O3 Ti1 O4 100.1(6)
O3 Ti1 O8 92.1(6)
O3 Ti1 O13 97.2(5)
O3 Ti1 O14 100.1(6)
O4 Ti1 Ti2 38.3(4)
O4 Ti1 Ti3 85.7(4)
O4 Ti1 Ti8 130.3(4)
O4 Ti1 Mg1 76.9(4)
O4 Ti1 O8 92.9(5)
O4 Ti1 O13 162.5(5)
O8 Ti1 Ti2 88.4(3)
O8 Ti1 Ti3 39.1(3)
O8 Ti1 Ti8 129.0(4)
O8 Ti1 Mg1 146.9(3)
O13 Ti1 Ti2 124.5(3)
O13 Ti1 Ti3 84.8(3)
O13 Ti1 Ti8 41.5(3)
O13 Ti1 Mg1 92.3(3)
O13 Ti1 O8 88.9(5)
O14 Ti1 Ti2 89.5(3)
O14 Ti1 Ti3 127.9(4)
O14 Ti1 Ti8 37.7(3)
O14 Ti1 Mg1 25.6(3)
O14 Ti1 O1 91.6(5)
O14 Ti1 O4 95.4(5)
O14 Ti1 O8 163.8(5)
O14 Ti1 O13 79.2(5)
Ti1 Ti2 Ti3 59.53(10)
Ti1 Ti2 Mg1 64.14(13)
Ti3 Ti2 Mg1 107.63(14)
Ti4 Ti2 Ti1 108.98(14)
Ti4 Ti2 Ti3 109.98(13)
Ti4 Ti2 Mg1 53.47(12)
O1 Ti2 Ti1 38.1(3)
O1 Ti2 Ti3 37.4(3)
O1 Ti2 Ti4 88.2(3)
O1 Ti2 Mg1 70.2(4)
O1 Ti2 O4 76.4(5)
O1 Ti2 O6 75.9(5)
O1 Ti2 O10 87.0(4)
O4 Ti2 Ti1 38.9(3)
O4 Ti2 Ti3 85.3(4)
O4 Ti2 Ti4 130.6(4)
O4 Ti2 Mg1 77.2(4)
O4 Ti2 O6 91.8(5)
O4 Ti2 O10 162.5(5)
O5 Ti2 Ti1 136.8(4)
O5 Ti2 Ti3 135.5(4)
O5 Ti2 Ti4 101.3(4)
O5 Ti2 Mg1 116.5(4)
O5 Ti2 O1 170.5(5)
O5 Ti2 O4 97.9(5)
O5 Ti2 O6 96.8(5)
O5 Ti2 O9 96.9(5)
O5 Ti2 O10 99.3(5)
O6 Ti2 Ti1 87.0(3)
O6 Ti2 Ti3 38.7(3)
O6 Ti2 Ti4 129.8(3)
O6 Ti2 Mg1 146.0(3)
O9 Ti2 Ti1 88.2(4)
O9 Ti2 Ti3 127.3(4)
O9 Ti2 Ti4 39.2(4)
O9 Ti2 Mg1 24.3(4)
O9 Ti2 O1 91.2(5)
O9 Ti2 O4 93.8(5)
O9 Ti2 O6 164.3(5)
O9 Ti2 O10 80.8(5)
O10 Ti2 Ti1 123.8(3)
O10 Ti2 Ti3 84.8(4)
O10 Ti2 Ti4 41.6(4)
O10 Ti2 Mg1 92.0(4)
O10 Ti2 O6 89.5(5)
Ti1 Ti3 Ti2 60.07(10)
Ti6 Ti3 Ti1 109.46(14)
Ti6 Ti3 Ti2 108.79(13)
O1 Ti3 Ti1 38.4(3)
O1 Ti3 Ti2 37.6(3)
O1 Ti3 Ti6 87.8(3)
O1 Ti3 O6 78.2(5)
O1 Ti3 O8 78.8(4)
O1 Ti3 O11 87.5(5)
O1 Ti3 O12 88.8(5)
O6 Ti3 Ti1 89.1(4)
O6 Ti3 Ti2 40.8(3)
O6 Ti3 Ti6 128.8(3)
O6 Ti3 O8 96.0(5)
O6 Ti3 O11 90.7(5)
O6 Ti3 O12 163.3(5)
O7 Ti3 Ti1 141.0(4)
O7 Ti3 Ti2 137.4(4)
O7 Ti3 Ti6 96.7(5)
O7 Ti3 O1 174.7(6)
O7 Ti3 O6 96.7(6)
O7 Ti3 O8 100.4(5)
O7 Ti3 O11 94.2(5)
O7 Ti3 O12 96.5(6)
O8 Ti3 Ti1 40.6(3)
O8 Ti3 Ti2 89.2(4)
O8 Ti3 Ti6 129.4(4)
O8 Ti3 O11 163.2(5)
O8 Ti3 O12 91.7(5)
O11 Ti3 Ti1 124.4(3)
O11 Ti3 Ti2 85.7(3)
O11 Ti3 Ti6 39.1(3)
O12 Ti3 Ti1 87.1(4)
O12 Ti3 Ti2 124.8(4)
O12 Ti3 Ti6 39.0(3)
O12 Ti3 O11 78.2(5)
Ti2 Ti4 Ti5 73.84(12)
Mg1 Ti4 Ti2 72.98(15)
Mg1 Ti4 Ti5 120.96(15)
O9 Ti4 Ti2 37.2(4)
O9 Ti4 Ti5 108.5(4)
O9 Ti4 Mg1 41.8(4)
O9 Ti4 O10 78.2(5)
O9 Ti4 O21 140.6(5)
O10 Ti4 Ti2 41.1(3)
O10 Ti4 Ti5 38.0(3)
O10 Ti4 Mg1 110.1(4)
O15 Ti4 Ti2 115.4(5)
O15 Ti4 Ti5 121.2(4)
O15 Ti4 Mg1 116.9(4)
O15 Ti4 O9 106.9(6)
O15 Ti4 O10 111.3(5)
O15 Ti4 O20 106.9(6)
O15 Ti4 O21 110.6(5)
O20 Ti4 Ti2 115.1(4)
O20 Ti4 Ti5 121.1(3)
O20 Ti4 Mg1 44.0(4)
O20 Ti4 O9 85.6(5)
O20 Ti4 O10 141.4(5)
O20 Ti4 O21 94.4(5)
O21 Ti4 Ti2 112.3(3)
O21 Ti4 Ti5 39.9(3)
O21 Ti4 Mg1 123.3(3)
O21 Ti4 O10 77.6(5)
Ti4 Ti5 Ti10 73.53(12)
Ti6 Ti5 Ti4 118.34(13)
Ti6 Ti5 Ti10 73.48(12)
O10 Ti5 Ti4 40.9(4)
O10 Ti5 Ti6 120.7(4)
O10 Ti5 Ti10 113.2(4)
O10 Ti5 O11 94.6(5)
O10 Ti5 O21 80.1(5)
O10 Ti5 O22 140.9(5)
O11 Ti5 Ti4 120.2(4)
O11 Ti5 Ti6 40.8(3)
O11 Ti5 Ti10 112.9(4)
O11 Ti5 O21 138.7(5)
O11 Ti5 O22 80.6(5)
O16 Ti5 Ti4 120.8(4)
O16 Ti5 Ti6 119.9(4)
O16 Ti5 Ti10 114.0(4)
O16 Ti5 O10 110.3(6)
O16 Ti5 O11 110.2(5)
O16 Ti5 O21 110.0(5)
O16 Ti5 O22 107.7(5)
O21 Ti5 Ti4 39.5(3)
O21 Ti5 Ti6 108.1(3)
O21 Ti5 Ti10 39.1(3)
O21 Ti5 O22 78.6(5)
O22 Ti5 Ti4 109.2(4)
O22 Ti5 Ti6 40.3(3)
O22 Ti5 Ti10 39.5(3)
Ti5 Ti6 Ti3 73.50(11)
Ti7 Ti6 Ti3 73.01(12)
Ti7 Ti6 Ti5 118.77(13)
O11 Ti6 Ti3 39.8(3)
O11 Ti6 Ti5 39.4(3)
O11 Ti6 Ti7 108.9(3)
O12 Ti6 Ti3 39.6(4)
O12 Ti6 Ti5 109.4(4)
O12 Ti6 Ti7 39.5(4)
O12 Ti6 O11 79.4(5)
O17 Ti6 Ti3 114.1(4)
O17 Ti6 Ti5 121.9(4)
O17 Ti6 Ti7 118.2(4)
O17 Ti6 O11 110.0(5)
O17 Ti6 O12 106.9(5)
O17 Ti6 O22 110.7(5)
O17 Ti6 O23 108.4(5)
O22 Ti6 Ti3 114.2(4)
O22 Ti6 Ti5 42.0(3)
O22 Ti6 Ti7 121.4(4)
O22 Ti6 O11 80.9(5)
O22 Ti6 O12 141.6(5)
O23 Ti6 Ti3 112.0(4)
O23 Ti6 Ti5 121.8(3)
O23 Ti6 Ti7 40.1(3)
O23 Ti6 O11 140.0(5)
O23 Ti6 O12 79.1(5)
O23 Ti6 O22 95.9(5)
Ti6 Ti7 Ti8 118.67(13)
Ti6 Ti7 Ti11 74.21(12)
Ti8 Ti7 Ti11 72.93(12)
O12 Ti7 Ti6 41.0(4)
O12 Ti7 Ti8 121.0(4)
O12 Ti7 Ti11 113.9(4)
O12 Ti7 O23 79.5(5)
O12 Ti7 O24 141.7(5)
O13 Ti7 Ti6 122.4(4)
O13 Ti7 Ti8 41.2(4)
O13 Ti7 Ti11 113.3(4)
O13 Ti7 O12 96.1(5)
O13 Ti7 O23 142.3(5)
O13 Ti7 O24 80.4(5)
O18 Ti7 Ti6 121.8(4)
O18 Ti7 Ti8 118.7(4)
O18 Ti7 Ti11 114.3(4)
O18 Ti7 O12 110.8(6)
O18 Ti7 O13 106.9(5)
O18 Ti7 O23 109.6(5)
O18 Ti7 O24 106.6(5)
O23 Ti7 Ti6 39.0(3)
O23 Ti7 Ti8 110.0(3)
O23 Ti7 Ti11 41.3(3)
O23 Ti7 O24 80.7(4)
O24 Ti7 Ti6 110.1(3)
O24 Ti7 Ti8 40.1(3)
O24 Ti7 Ti11 39.4(3)
Ti7 Ti8 Ti1 74.07(12)
Ti7 Ti8 Mg1 121.01(15)
Mg1 Ti8 Ti1 72.75(14)
O13 Ti8 Ti1 42.5(3)
O13 Ti8 Ti7 37.7(3)
O13 Ti8 Mg1 111.6(3)
O14 Ti8 Ti1 38.0(3)
O14 Ti8 Ti7 109.7(4)
O14 Ti8 Mg1 41.5(4)
O14 Ti8 O13 80.4(5)
O14 Ti8 O24 143.6(5)
O19 Ti8 Ti1 115.3(5)
O19 Ti8 Ti7 116.6(4)
O19 Ti8 Mg1 121.3(4)
O19 Ti8 O13 106.7(5)
O19 Ti8 O14 108.7(5)
O19 Ti8 O24 105.0(5)
O19 Ti8 O25 110.9(6)
O24 Ti8 Ti1 113.5(3)
O24 Ti8 Ti7 40.3(3)
O24 Ti8 Mg1 125.4(3)
O24 Ti8 O13 77.2(5)
O25 Ti8 Ti1 114.4(4)
O25 Ti8 Ti7 121.0(4)
O25 Ti8 Mg1 43.6(3)
O25 Ti8 O13 142.3(5)
O25 Ti8 O14 84.8(5)
O25 Ti8 O24 95.8(5)
Ti11 Ti9 Ti10 59.89(10)
Mg1 Ti9 Ti10 111.99(15)
Mg1 Ti9 Ti11 112.11(15)
O2 Ti9 Ti10 37.3(3)
O2 Ti9 Ti11 37.8(3)
O2 Ti9 Mg1 91.8(3)
O2 Ti9 O27 75.4(4)
O2 Ti9 O31 76.1(4)
O20 Ti9 Ti10 85.4(3)
O20 Ti9 Ti11 126.2(3)
O20 Ti9 Mg1 42.1(3)
O20 Ti9 O2 89.5(4)
O20 Ti9 O25 84.0(5)
O20 Ti9 O27 90.7(5)
O20 Ti9 O31 164.5(4)
O25 Ti9 Ti10 125.0(3)
O25 Ti9 Ti11 84.7(3)
O25 Ti9 Mg1 42.0(3)
O25 Ti9 O2 88.8(5)
O25 Ti9 O27 163.3(5)
O25 Ti9 O31 89.9(5)
O26 Ti9 Ti10 135.7(4)
O26 Ti9 Ti11 134.0(4)
O26 Ti9 Mg1 99.9(4)
O26 Ti9 O2 168.2(5)
O26 Ti9 O20 99.7(5)
O26 Ti9 O25 99.3(5)
O26 Ti9 O27 97.1(5)
O26 Ti9 O31 95.3(5)
O27 Ti9 Ti10 38.6(3)
O27 Ti9 Ti11 85.8(3)
O27 Ti9 Mg1 131.8(4)
O27 Ti9 O31 91.2(5)
O31 Ti9 Ti10 86.4(3)
O31 Ti9 Ti11 38.7(3)
O31 Ti9 Mg1 131.2(4)
Ti5 Ti10 Ti9 107.68(13)
Ti5 Ti10 Ti11 109.77(13)
Ti11 Ti10 Ti9 59.60(10)
O2 Ti10 Ti5 87.9(3)
O2 Ti10 Ti9 37.3(3)
O2 Ti10 Ti11 37.6(3)
O2 Ti10 O27 76.7(4)
O2 Ti10 O29 77.5(4)
O21 Ti10 Ti5 39.0(3)
O21 Ti10 Ti9 84.0(3)
O21 Ti10 Ti11 123.2(3)
O21 Ti10 O2 86.8(4)
O21 Ti10 O27 91.4(5)
O21 Ti10 O29 161.6(5)
O22 Ti10 Ti5 40.5(3)
O22 Ti10 Ti9 124.6(4)
O22 Ti10 Ti11 87.0(3)
O22 Ti10 O2 88.9(5)
O22 Ti10 O21 79.6(5)
O22 Ti10 O27 163.5(5)
O22 Ti10 O29 90.3(5)
O27 Ti10 Ti5 129.3(4)
O27 Ti10 Ti9 39.9(3)
O27 Ti10 Ti11 86.5(3)
O27 Ti10 O29 94.4(5)
O28 Ti10 Ti5 97.8(4)
O28 Ti10 Ti9 137.7(4)
O28 Ti10 Ti11 140.2(4)
O28 Ti10 O2 174.0(5)
O28 Ti10 O21 96.3(5)
O28 Ti10 O22 96.7(5)
O28 Ti10 O27 98.0(5)
O28 Ti10 O29 100.2(5)
O29 Ti10 Ti5 129.3(3)
O29 Ti10 Ti9 89.2(4)
O29 Ti10 Ti11 40.0(3)
Ti7 Ti11 Ti9 107.92(13)
Ti7 Ti11 Ti10 108.56(13)
Ti9 Ti11 Ti10 60.51(10)
O2 Ti11 Ti7 87.3(3)
O2 Ti11 Ti9 38.0(3)
O2 Ti11 Ti10 37.7(3)
O2 Ti11 O23 87.1(4)
O2 Ti11 O24 89.2(4)
O2 Ti11 O29 77.0(5)
O2 Ti11 O31 78.2(4)
O23 Ti11 Ti7 38.8(3)
O23 Ti11 Ti9 123.2(3)
O23 Ti11 Ti10 85.7(3)
O24 Ti11 Ti7 38.8(3)
O24 Ti11 Ti9 86.4(3)
O24 Ti11 Ti10 125.3(3)
O24 Ti11 O23 77.6(4)
O24 Ti11 O29 162.0(5)
O29 Ti11 Ti7 127.5(4)
O29 Ti11 Ti9 89.6(3)
O29 Ti11 Ti10 39.4(3)
O29 Ti11 O23 90.0(5)
O30 Ti11 Ti7 99.4(4)
O30 Ti11 Ti9 140.5(4)
O30 Ti11 Ti10 135.4(4)
O30 Ti11 O2 172.4(5)
O30 Ti11 O23 96.0(5)
O30 Ti11 O24 98.3(5)
O30 Ti11 O29 95.9(5)
O30 Ti11 O31 99.9(5)
O31 Ti11 Ti7 129.7(4)
O31 Ti11 Ti9 40.7(3)
O31 Ti11 Ti10 88.4(3)
O31 Ti11 O23 162.4(5)
O31 Ti11 O24 92.5(5)
O31 Ti11 O29 95.9(5)
Ti2 Mg1 Ti1 51.85(11)
Ti4 Mg1 Ti1 98.32(16)
Ti4 Mg1 Ti2 53.55(12)
Ti4 Mg1 Ti8 115.05(18)
Ti4 Mg1 Ti9 70.75(15)
Ti8 Mg1 Ti1 53.78(12)
Ti8 Mg1 Ti2 98.38(16)
Ti8 Mg1 Ti9 70.80(15)
Ti9 Mg1 Ti1 112.09(16)
Ti9 Mg1 Ti2 111.86(17)
Cl1 Mg1 Ti1 122.3(2)
Cl1 Mg1 Ti2 122.5(2)
Cl1 Mg1 Ti4 122.1(2)
Cl1 Mg1 Ti8 121.9(2)
Cl1 Mg1 Ti9 118.8(3)
O9 Mg1 Ti1 74.0(4)
O9 Mg1 Ti2 22.4(3)
O9 Mg1 Ti4 40.1(4)
O9 Mg1 Ti8 119.3(4)
O9 Mg1 Ti9 109.3(4)
O9 Mg1 Cl1 110.6(4)
O9 Mg1 O14 97.8(5)
O9 Mg1 O20 77.3(5)
O9 Mg1 O25 134.2(5)
O14 Mg1 Ti1 24.2(3)
O14 Mg1 Ti2 75.9(4)
O14 Mg1 Ti4 120.5(4)
O14 Mg1 Ti8 38.6(3)
O14 Mg1 Ti9 108.2(4)
O14 Mg1 Cl1 110.0(4)
O14 Mg1 O20 134.5(5)
O14 Mg1 O25 75.2(5)
O20 Mg1 Ti1 122.6(3)
O20 Mg1 Ti2 89.7(3)
O20 Mg1 Ti4 37.4(3)
O20 Mg1 Ti8 104.6(3)
O20 Mg1 Ti9 38.3(3)
O20 Mg1 Cl1 114.0(4)
O25 Mg1 Ti1 89.3(3)
O25 Mg1 Ti2 122.1(4)
O25 Mg1 Ti4 104.6(4)
O25 Mg1 Ti8 36.8(3)
O25 Mg1 Ti9 38.7(3)
O25 Mg1 Cl1 114.3(4)
O25 Mg1 O20 76.9(4)
Ti2 O1 Ti1 104.0(5)
Ti3 O1 Ti1 103.5(5)
Ti3 O1 Ti2 105.0(5)
Ti10 O2 Ti9 105.4(5)
Ti11 O2 Ti9 104.2(5)
Ti11 O2 Ti10 104.7(5)
C1 O3 Ti1 144.9(14)
Ti2 O4 Ti1 102.8(5)
C4 O4 Ti1 129.5(11)
C4 O4 Ti2 127.0(11)
C7 O5 Ti2 148.2(14)
Ti3 O6 Ti2 100.5(5)
C10 O6 Ti2 132.5(11)
C10 O6 Ti3 126.2(11)
C13 O7 Ti3 164.7(11)
Ti3 O8 Ti1 100.3(5)
C16 O8 Ti1 124.8(10)
C16 O8 Ti3 134.1(11)
Ti2 O9 Ti4 103.6(5)
Ti2 O9 Mg1 133.3(6)
Ti4 O9 Mg1 98.1(6)
Ti2 O10 Ti4 97.3(5)
Ti5 O10 Ti2 137.5(6)
Ti5 O10 Ti4 101.1(5)
Ti5 O11 Ti3 134.8(6)
Ti5 O11 Ti6 99.8(5)
Ti6 O11 Ti3 101.0(5)
Ti6 O12 Ti3 101.4(5)
Ti7 O12 Ti3 133.5(7)
Ti7 O12 Ti6 99.6(6)
Ti7 O13 Ti1 135.2(6)
Ti7 O13 Ti8 101.1(5)
Ti8 O13 Ti1 96.0(5)
Ti1 O14 Mg1 130.1(6)
Ti8 O14 Ti1 104.3(5)
Ti8 O14 Mg1 99.8(6)
C19 O15 Ti4 146.8(13)
C22 O16 Ti5 156.4(12)
C25 O17 Ti6 147.6(11)
C28 O18 Ti7 151.2(13)
C31 O19 Ti8 149.7(13)
Ti4 O20 Ti9 137.3(5)
Ti4 O20 Mg1 98.6(5)
Ti9 O20 Mg1 99.5(5)
Ti4 O21 Ti5 100.6(5)
Ti4 O21 Ti10 135.8(6)
Ti5 O21 Ti10 101.8(5)
Ti6 O22 Ti5 97.7(5)
Ti6 O22 Ti10 134.4(6)
Ti10 O22 Ti5 100.0(5)
Ti6 O23 Ti7 100.8(5)
Ti6 O23 Ti11 133.9(5)
Ti7 O23 Ti11 99.9(5)
Ti7 O24 Ti11 101.7(5)
Ti8 O24 Ti7 99.6(5)
Ti8 O24 Ti11 131.9(5)
Ti8 O25 Ti9 137.9(6)
Ti8 O25 Mg1 99.6(5)
Ti9 O25 Mg1 99.3(5)
C34 O26 Ti9 151.4(12)
Ti10 O27 Ti9 101.6(5)
C37 O27 Ti9 130.1(12)
C37 O27 Ti10 127.5(12)
C40 O28 Ti10 164.4(12)
Ti10 O29 Ti11 100.5(5)
C43 O29 Ti10 131.6(11)
C43 O29 Ti11 126.7(10)
C46 O30 Ti11 154.9(13)
Ti11 O31 Ti9 100.7(5)
C49 O31 Ti9 126.7(11)
C49 O31 Ti11 131.6(11)
O3 C1 H1 107.0
O3 C1 C2 111.0(19)
O3 C1 C3 109.9(19)
C2 C1 H1 107.0
C2 C1 C3 114.7(19)
C3 C1 H1 107.0
C1 C2 H2A 109.5
C1 C2 H2B 109.5
C1 C2 H2C 109.5
H2A C2 H2B 109.5
H2A C2 H2C 109.5
H2B C2 H2C 109.5
C1 C3 H3A 109.5
C1 C3 H3B 109.5
C1 C3 H3C 109.5
H3A C3 H3B 109.5
H3A C3 H3C 109.5
H3B C3 H3C 109.5
O4 C4 H4 107.6
O4 C4 C6 109.8(16)
C5 C4 O4 110.9(16)
C5 C4 H4 107.6
C5 C4 C6 113.1(18)
C6 C4 H4 107.6
C4 C5 H5A 109.5
C4 C5 H5B 109.5
C4 C5 H5C 109.5
H5A C5 H5B 109.5
H5A C5 H5C 109.5
H5B C5 H5C 109.5
C4 C6 H6A 109.5
C4 C6 H6B 109.5
C4 C6 H6C 109.5
H6A C6 H6B 109.5
H6A C6 H6C 109.5
H6B C6 H6C 109.5
O5 C7 H7 109.7
O5 C7 C8 112.1(18)
O5 C7 C9 106.8(17)
C8 C7 H7 109.7
C8 C7 C9 109(2)
C9 C7 H7 109.7
C7 C8 H8A 109.5
C7 C8 H8B 109.5
C7 C8 H8C 109.5
H8A C8 H8B 109.5
H8A C8 H8C 109.5
H8B C8 H8C 109.5
C7 C9 H9A 109.5
C7 C9 H9B 109.5
C7 C9 H9C 109.5
H9A C9 H9B 109.5
H9A C9 H9C 109.5
H9B C9 H9C 109.5
O6 C10 H10 108.2
O6 C10 C11 109.9(16)
O6 C10 C12 109.9(16)
C11 C10 H10 108.2
C11 C10 C12 112.4(16)
C12 C10 H10 108.2
C10 C11 H11A 109.5
C10 C11 H11B 109.5
C10 C11 H11C 109.5
H11A C11 H11B 109.5
H11A C11 H11C 109.5
H11B C11 H11C 109.5
C10 C12 H12A 109.5
C10 C12 H12B 109.5
C10 C12 H12C 109.5
H12A C12 H12B 109.5
H12A C12 H12C 109.5
H12B C12 H12C 109.5
O7 C13 H13 112.0
O7 C13 C14 105.3(13)
O7 C13 C15 104.1(14)
C14 C13 H13 112.0
C15 C13 H13 112.0
C15 C13 C14 111.1(18)
C13 C14 H14A 109.5
C13 C14 H14B 109.5
C13 C14 H14C 109.5
H14A C14 H14B 109.5
H14A C14 H14C 109.5
H14B C14 H14C 109.5
C13 C15 H15A 109.5
C13 C15 H15B 109.5
C13 C15 H15C 109.5
H15A C15 H15B 109.5
H15A C15 H15C 109.5
H15B C15 H15C 109.5
O8 C16 H16 106.3
O8 C16 C17 109.3(15)
O8 C16 C18 107.6(14)
C17 C16 H16 106.3
C17 C16 C18 120.2(17)
C18 C16 H16 106.3
C16 C17 H17A 109.5
C16 C17 H17B 109.5
C16 C17 H17C 109.5
H17A C17 H17B 109.5
H17A C17 H17C 109.5
H17B C17 H17C 109.5
C16 C18 H18A 109.5
C16 C18 H18B 109.5
C16 C18 H18C 109.5
H18A C18 H18B 109.5
H18A C18 H18C 109.5
H18B C18 H18C 109.5
O15 C19 H19 101.1
O15 C19 C20 110.9(19)
O15 C19 C21 115.8(18)
C20 C19 H19 101.1
C21 C19 H19 101.1
C21 C19 C20 122(2)
C19 C20 H20A 109.5
C19 C20 H20B 109.5
C19 C20 H20C 109.5
H20A C20 H20B 109.5
H20A C20 H20C 109.5
H20B C20 H20C 109.5
C19 C21 H21A 109.5
C19 C21 H21B 109.5
C19 C21 H21C 109.5
H21A C21 H21B 109.5
H21A C21 H21C 109.5
H21B C21 H21C 109.5
O16 C22 H22 108.5
O16 C22 C24 111.6(16)
C23 C22 O16 114.1(18)
C23 C22 H22 108.5
C23 C22 C24 106(2)
C24 C22 H22 108.5
C22 C23 H23A 109.5
C22 C23 H23B 109.5
C22 C23 H23C 109.5
H23A C23 H23B 109.5
H23A C23 H23C 109.5
H23B C23 H23C 109.5
C22 C24 H24A 109.5
C22 C24 H24B 109.5
C22 C24 H24C 109.5
H24A C24 H24B 109.5
H24A C24 H24C 109.5
H24B C24 H24C 109.5
O17 C25 H25 112.4
O17 C25 C26 101.3(19)
C26 C25 H25 112.4
C27 C25 O17 100(2)
C27 C25 H25 112.4
C27 C25 C26 117(3)
C25 C26 H26A 109.5
C25 C26 H26B 109.5
C25 C26 H26C 109.5
H26A C26 H26B 109.5
H26A C26 H26C 109.5
H26B C26 H26C 109.5
C25 C27 H27A 109.5
C25 C27 H27B 109.5
C25 C27 H27C 109.5
H27A C27 H27B 109.5
H27A C27 H27C 109.5
H27B C27 H27C 109.5
O18 C28 H28 104.5
O18 C28 C29 106(2)
O18 C28 C30 113(2)
C29 C28 H28 104.5
C29 C28 C30 122(3)
C30 C28 H28 104.5
C28 C29 H29A 109.5
C28 C29 H29B 109.5
C28 C29 H29C 109.5
H29A C29 H29B 109.5
H29A C29 H29C 109.5
H29B C29 H29C 109.5
C28 C30 H30A 109.5
C28 C30 H30B 109.5
C28 C30 H30C 109.5
H30A C30 H30B 109.5
H30A C30 H30C 109.5
H30B C30 H30C 109.5
O19 C31 H31 104.4
O19 C31 C32 112.9(19)
C32 C31 H31 104.4
C33 C31 O19 117(2)
C33 C31 H31 104.4
C33 C31 C32 112(2)
C31 C32 H32A 109.5
C31 C32 H32B 109.5
C31 C32 H32C 109.5
H32A C32 H32B 109.5
H32A C32 H32C 109.5
H32B C32 H32C 109.5
C31 C33 H33A 109.5
C31 C33 H33B 109.5
C31 C33 H33C 109.5
H33A C33 H33B 109.5
H33A C33 H33C 109.5
H33B C33 H33C 109.5
O26 C34 H34 103.1
O26 C34 C35 112.5(18)
O26 C34 C36 110.7(16)
C35 C34 H34 103.1
C35 C34 C36 122(2)
C36 C34 H34 103.1
C34 C35 H35A 109.5
C34 C35 H35B 109.5
C34 C35 H35C 109.5
H35A C35 H35B 109.5
H35A C35 H35C 109.5
H35B C35 H35C 109.5
C34 C36 H36A 109.5
C34 C36 H36B 109.5
C34 C36 H36C 109.5
H36A C36 H36B 109.5
H36A C36 H36C 109.5
H36B C36 H36C 109.5
O27 C37 H37 106.6
C38 C37 O27 112.0(16)
C38 C37 H37 106.6
C39 C37 O27 113.5(17)
C39 C37 H37 106.6
C39 C37 C38 111.1(19)
C37 C38 H38A 109.5
C37 C38 H38B 109.5
C37 C38 H38C 109.5
H38A C38 H38B 109.5
H38A C38 H38C 109.5
H38B C38 H38C 109.5
C37 C39 H39A 109.5
C37 C39 H39B 109.5
C37 C39 H39C 109.5
H39A C39 H39B 109.5
H39A C39 H39C 109.5
H39B C39 H39C 109.5
O28 C40 H40 108.8
O28 C40 C42 108.7(17)
C41 C40 O28 114(2)
C41 C40 H40 108.8
C41 C40 C42 107(2)
C42 C40 H40 108.8
C40 C41 H41A 109.5
C40 C41 H41B 109.5
C40 C41 H41C 109.5
H41A C41 H41B 109.5
H41A C41 H41C 109.5
H41B C41 H41C 109.5
C40 C42 H42A 109.5
C40 C42 H42B 109.5
C40 C42 H42C 109.5
H42A C42 H42B 109.5
H42A C42 H42C 109.5
H42B C42 H42C 109.5
O29 C43 H43 107.4
O29 C43 C44 111.6(17)
C44 C43 H43 107.4
C45 C43 O29 109.1(16)
C45 C43 H43 107.4
C45 C43 C44 113.7(18)
C43 C44 H44A 109.5
C43 C44 H44B 109.5
C43 C44 H44C 109.5
H44A C44 H44B 109.5
H44A C44 H44C 109.5
H44B C44 H44C 109.5
C43 C45 H45A 109.5
C43 C45 H45B 109.5
C43 C45 H45C 109.5
H45A C45 H45B 109.5
H45A C45 H45C 109.5
H45B C45 H45C 109.5
O30 C46 H46 112.4
O30 C46 C47 107(3)
O30 C46 C48 109.9(16)
C47 C46 H46 112.4
C47 C46 C48 102(3)
C48 C46 H46 112.4
C46 C47 H47A 109.5
C46 C47 H47B 109.5
C46 C47 H47C 109.5
H47A C47 H47B 109.5
H47A C47 H47C 109.5
H47B C47 H47C 109.5
C46 C48 H48A 109.5
C46 C48 H48B 109.5
C46 C48 H48C 109.5
H48A C48 H48B 109.5
H48A C48 H48C 109.5
H48B C48 H48C 109.5
O31 C49 H49 107.1
O31 C49 C50 111.0(16)
O31 C49 C51 107.8(17)
C50 C49 H49 107.1
C50 C49 C51 116.4(19)
C51 C49 H49 107.1
C49 C50 H50A 109.5
C49 C50 H50B 109.5
C49 C50 H50C 109.5
H50A C50 H50B 109.5
H50A C50 H50C 109.5
H50B C50 H50C 109.5
C49 C51 H51A 109.5
C49 C51 H51B 109.5
C49 C51 H51C 109.5
H51A C51 H51B 109.5
H51A C51 H51C 109.5
H51B C51 H51C 109.5

loop_
_geom_bond_atom_site_label_1
_geom_bond_atom_site_label_2
_geom_bond_distance
Ti1 Ti2 3.100(4)
Ti1 Ti3 3.083(5)
Ti1 Ti8 2.996(5)
Ti1 Mg1 3.547(6)
Ti1 O1 1.970(11)
Ti1 O3 1.799(12)
Ti1 O4 1.996(11)
Ti1 O8 2.039(12)
Ti1 O13 2.034(11)
Ti1 O14 1.903(11)
Ti2 Ti3 3.110(4)
Ti2 Ti4 2.980(5)
Ti2 Mg1 3.543(6)
Ti2 O1 1.964(11)
Ti2 O4 1.971(12)
Ti2 O5 1.797(12)
Ti2 O6 2.068(12)
Ti2 O9 1.854(12)
Ti2 O10 1.974(12)
Ti3 Ti6 3.058(5)
Ti3 O1 1.957(12)
Ti3 O6 1.977(11)
Ti3 O7 1.786(12)
Ti3 O8 1.975(12)
Ti3 O11 1.996(12)
Ti3 O12 1.989(13)
Ti4 Ti5 2.990(4)
Ti4 Mg1 2.977(6)
Ti4 O9 1.937(13)
Ti4 O10 1.996(12)
Ti4 O15 1.775(11)
Ti4 O20 1.829(11)
Ti4 O21 1.935(12)
Ti5 Ti6 2.966(4)
Ti5 Ti10 3.033(5)
Ti5 O10 1.874(12)
Ti5 O11 1.910(11)
Ti5 O16 1.745(12)
Ti5 O21 1.952(11)
Ti5 O22 2.002(11)
Ti6 Ti7 2.955(5)
Ti6 O11 1.967(11)
Ti6 O12 1.964(12)
Ti6 O17 1.752(10)
Ti6 O22 1.935(12)
Ti6 O23 1.895(11)
Ti7 Ti8 2.975(5)
Ti7 Ti11 3.048(5)
Ti7 O12 1.906(13)
Ti7 O13 1.855(12)
Ti7 O18 1.749(11)
Ti7 O23 1.939(11)
Ti7 O24 1.952(11)
Ti8 Mg1 2.984(6)
Ti8 O13 1.997(12)
Ti8 O14 1.891(12)
Ti8 O19 1.750(12)
Ti8 O24 1.943(11)
Ti8 O25 1.814(11)
Ti9 Ti10 3.119(5)
Ti9 Ti11 3.090(4)
Ti9 Mg1 3.076(7)
Ti9 O2 1.962(11)
Ti9 O20 1.934(11)
Ti9 O25 1.949(11)
Ti9 O26 1.762(11)
Ti9 O27 2.042(12)
Ti9 O31 2.049(11)
Ti10 Ti11 3.100(4)
Ti10 O2 1.960(11)
Ti10 O21 1.956(11)
Ti10 O22 1.958(12)
Ti10 O27 1.984(12)
Ti10 O28 1.768(11)
Ti10 O29 2.003(11)
Ti11 O2 1.955(9)
Ti11 O23 2.041(11)
Ti11 O24 1.978(11)
Ti11 O29 2.028(12)
Ti11 O30 1.776(11)
Ti11 O31 1.964(12)
Cl1 Mg1 2.317(7)
Mg1 O9 2.005(13)
Mg1 O14 2.008(12)
Mg1 O20 2.093(12)
Mg1 O25 2.086(11)
O3 C1 1.42(2)
O4 C4 1.46(2)
O5 C7 1.38(2)
O6 C10 1.43(2)
O7 C13 1.443(16)
O8 C16 1.445(19)
O15 C19 1.38(2)
O16 C22 1.419(17)
O17 C25 1.56(3)
O18 C28 1.37(2)
O19 C31 1.44(2)
O26 C34 1.38(2)
O27 C37 1.45(2)
O28 C40 1.41(2)
O29 C43 1.45(2)
O30 C46 1.43(2)
O31 C49 1.448(19)
C1 H1 1.0000
C1 C2 1.51(3)
C1 C3 1.65(3)
C2 H2A 0.9800
C2 H2B 0.9800
C2 H2C 0.9800
C3 H3A 0.9800
C3 H3B 0.9800
C3 H3C 0.9800
C4 H4 1.0000
C4 C5 1.45(3)
C4 C6 1.51(3)
C5 H5A 0.9800
C5 H5B 0.9800
C5 H5C 0.9800
C6 H6A 0.9800
C6 H6B 0.9800
C6 H6C 0.9800
C7 H7 1.0000
C7 C8 1.48(3)
C7 C9 1.54(3)
C8 H8A 0.9800
C8 H8B 0.9800
C8 H8C 0.9800
C9 H9A 0.9800
C9 H9B 0.9800
C9 H9C 0.9800
C10 H10 1.0000
C10 C11 1.50(3)
C10 C12 1.53(2)
C11 H11A 0.9800
C11 H11B 0.9800
C11 H11C 0.9800
C12 H12A 0.9800
C12 H12B 0.9800
C12 H12C 0.9800
C13 H13 1.0000
C13 C14 1.532(16)
C13 C15 1.515(16)
C14 H14A 0.9800
C14 H14B 0.9800
C14 H14C 0.9800
C15 H15A 0.9800
C15 H15B 0.9800
C15 H15C 0.9800
C16 H16 1.0000
C16 C17 1.508(19)
C16 C18 1.59(2)
C17 H17A 0.9800
C17 H17B 0.9800
C17 H17C 0.9800
C18 H18A 0.9800
C18 H18B 0.9800
C18 H18C 0.9800
C19 H19 1.0000
C19 C20 1.46(2)
C19 C21 1.39(3)
C20 H20A 0.9800
C20 H20B 0.9800
C20 H20C 0.9800
C21 H21A 0.9800
C21 H21B 0.9800
C21 H21C 0.9800
C22 H22 1.0000
C22 C23 1.34(3)
C22 C24 1.46(3)
C23 H23A 0.9800
C23 H23B 0.9800
C23 H23C 0.9800
C24 H24A 0.9800
C24 H24B 0.9800
C24 H24C 0.9800
C25 H25 1.0000
C25 C26 1.56(2)
C25 C27 1.459(18)
C26 H26A 0.9800
C26 H26B 0.9800
C26 H26C 0.9800
C27 H27A 0.9800
C27 H27B 0.9800
C27 H27C 0.9800
C28 H28 1.0000
C28 C29 1.42(4)
C28 C30 1.43(3)
C29 H29A 0.9800
C29 H29B 0.9800
C29 H29C 0.9800
C30 H30A 0.9800
C30 H30B 0.9800
C30 H30C 0.9800
C31 H31 1.0000
C31 C32 1.46(3)
C31 C33 1.39(3)
C32 H32A 0.9800
C32 H32B 0.9800
C32 H32C 0.9800
C33 H33A 0.9800
C33 H33B 0.9800
C33 H33C 0.9800
C34 H34 1.0000
C34 C35 1.498(17)
C34 C36 1.564(19)
C35 H35A 0.9800
C35 H35B 0.9800
C35 H35C 0.9800
C36 H36A 0.9800
C36 H36B 0.9800
C36 H36C 0.9800
C37 H37 1.0000
C37 C38 1.47(2)
C37 C39 1.44(2)
C38 H38A 0.9800
C38 H38B 0.9800
C38 H38C 0.9800
C39 H39A 0.9800
C39 H39B 0.9800
C39 H39C 0.9800
C40 H40 1.0000
C40 C41 1.37(3)
C40 C42 1.42(3)
C41 H41A 0.9800
C41 H41B 0.9800
C41 H41C 0.9800
C42 H42A 0.9800
C42 H42B 0.9800
C42 H42C 0.9800
C43 H43 1.0000
C43 C44 1.52(3)
C43 C45 1.46(2)
C44 H44A 0.9800
C44 H44B 0.9800
C44 H44C 0.9800
C45 H45A 0.9800
C45 H45B 0.9800
C45 H45C 0.9800
C46 H46 1.0000
C46 C47 1.471(18)
C46 C48 1.495(16)
C47 H47A 0.9800
C47 H47B 0.9800
C47 H47C 0.9800
C48 H48A 0.9800
C48 H48B 0.9800
C48 H48C 0.9800
C49 H49 1.0000
C49 C50 1.49(3)
C49 C51 1.55(3)
C50 H50A 0.9800
C50 H50B 0.9800
C50 H50C 0.9800
C51 H51A 0.9800
C51 H51B 0.9800
C51 H51C 0.9800

loop_
_geom_torsion_atom_site_label_1
_geom_torsion_atom_site_label_2
_geom_torsion_atom_site_label_3
_geom_torsion_atom_site_label_4
_geom_torsion
Ti1 Ti2 O5 C7 -106(3)
Ti1 Ti2 O9 Ti4 -123.7(4)
Ti1 Ti2 O9 Mg1 -8.3(8)
Ti1 Ti3 O7 C13 -163(5)
Ti1 Ti8 O14 Mg1 136.0(8)
Ti1 Ti8 O19 C31 83(3)
Ti1 Ti8 O25 Ti9 97.0(8)
Ti1 Ti8 O25 Mg1 -18.4(5)
Ti1 O3 C1 C2 -146.5(18)
Ti1 O3 C1 C3 86(3)
Ti1 O4 C4 C5 65(2)
Ti1 O4 C4 C6 -61(2)
Ti1 O8 C16 C17 98.9(17)
Ti1 O8 C16 C18 -129.0(14)
Ti2 Ti1 O3 C1 129(2)
Ti2 Ti3 O7 C13 -63(5)
Ti2 Ti4 O15 C19 -107(3)
Ti2 Ti4 O20 Ti9 -96.0(9)
Ti2 Ti4 O20 Mg1 18.2(5)
Ti2 O4 C4 C5 -126.5(15)
Ti2 O4 C4 C6 107.7(16)
Ti2 O5 C7 C8 152(2)
Ti2 O5 C7 C9 -89(3)
Ti2 O6 C10 C11 -62.3(19)
Ti2 O6 C10 C12 62(2)
Ti3 Ti1 O3 C1 -141(2)
Ti3 Ti2 O5 C7 162(2)
Ti3 Ti2 O9 Ti4 -75.2(6)
Ti3 Ti2 O9 Mg1 40.2(11)
Ti3 Ti6 O17 C25 98(3)
Ti3 Ti6 O23 Ti7 -14.6(5)
Ti3 Ti6 O23 Ti11 100.7(7)
Ti3 O6 C10 C11 105.2(16)
Ti3 O6 C10 C12 -130.6(13)
Ti3 O7 C13 C14 -18(6)
Ti3 O7 C13 C15 -135(4)
Ti3 O8 C16 C17 -69(2)
Ti3 O8 C16 C18 63(2)
Ti4 Ti2 O5 C7 28(3)
Ti4 Ti2 O9 Mg1 115.3(11)
Ti4 Ti5 O10 Ti2 113.9(11)
Ti4 Ti5 O16 C22 10(3)
Ti4 O15 C19 C20 160(2)
Ti4 O15 C19 C21 15(4)
Ti5 Ti4 O15 C19 167(3)
Ti5 Ti4 O20 Ti9 -10.3(11)
Ti5 Ti4 O20 Mg1 103.9(4)
Ti5 Ti6 O17 C25 -177(3)
Ti5 Ti6 O23 Ti7 -98.3(4)
Ti5 Ti6 O23 Ti11 17.0(10)
Ti5 Ti10 O28 C40 -15(5)
Ti5 O16 C22 C23 138(3)
Ti5 O16 C22 C24 19(4)
Ti6 Ti3 O7 C13 64(5)
Ti6 Ti5 O10 Ti2 14.8(11)
Ti6 Ti5 O10 Ti4 -99.1(4)
Ti6 Ti5 O16 C22 178(3)
Ti6 Ti7 O13 Ti1 -12.5(10)
Ti6 Ti7 O13 Ti8 97.9(5)
Ti6 Ti7 O18 C28 163(3)
Ti6 O17 C25 C26 -42(4)
Ti6 O17 C25 C27 -162(2)
Ti7 Ti6 O17 C25 16(3)
Ti7 Ti6 O23 Ti11 115.3(9)
Ti7 Ti8 O14 Ti1 -21.1(6)
Ti7 Ti8 O14 Mg1 114.9(4)
Ti7 Ti8 O19 C31 167(3)
Ti7 Ti8 O25 Ti9 11.6(10)
Ti7 Ti8 O25 Mg1 -103.9(4)
Ti7 Ti11 O30 C46 -3(3)
Ti7 O18 C28 C29 64(4)
Ti7 O18 C28 C30 -160(2)
Ti8 Ti1 O3 C1 -10(2)
Ti8 Ti7 O13 Ti1 -110.3(10)
Ti8 Ti7 O18 C28 -28(3)
Ti8 O19 C31 C32 8(5)
Ti8 O19 C31 C33 140(2)
Ti9 Ti10 O28 C40 113(4)
Ti9 Ti11 O30 C46 -137(3)
Ti9 O26 C34 C35 151(2)
Ti9 O26 C34 C36 -69(3)
Ti9 O27 C37 C38 61(2)
Ti9 O27 C37 C39 -66(2)
Ti9 O31 C49 C50 125.1(15)
Ti9 O31 C49 C51 -106.3(16)
Ti10 Ti5 O10 Ti2 98.8(9)
Ti10 Ti5 O10 Ti4 -15.2(5)
Ti10 Ti5 O16 C22 94(3)
Ti10 Ti9 O26 C34 -140(2)
Ti10 Ti11 O30 C46 126(3)
Ti10 O27 C37 C38 -106.0(19)
Ti10 O27 C37 C39 127.2(16)
Ti10 O28 C40 C41 71(5)
Ti10 O28 C40 C42 -49(6)
Ti10 O29 C43 C44 -70(2)
Ti10 O29 C43 C45 57(2)
Ti11 Ti7 O13 Ti1 -98.0(8)
Ti11 Ti7 O13 Ti8 12.3(5)
Ti11 Ti7 O18 C28 -111(3)
Ti11 Ti9 O26 C34 130(2)
Ti11 Ti10 O28 C40 -149(4)
Ti11 O29 C43 C44 124.8(14)
Ti11 O29 C43 C45 -108.6(16)
Ti11 O30 C46 C47 -172(3)
Ti11 O30 C46 C48 -62(4)
Ti11 O31 C49 C50 -68(2)
Ti11 O31 C49 C51 60(2)
Mg1 Ti1 O3 C1 45(2)
Mg1 Ti2 O5 C7 -27(3)
Mg1 Ti2 O9 Ti4 -115.3(11)
Mg1 Ti4 O15 C19 -24(3)
Mg1 Ti4 O20 Ti9 -114.2(10)
Mg1 Ti8 O14 Ti1 -136.0(8)
Mg1 Ti8 O19 C31 -1(3)
Mg1 Ti8 O25 Ti9 115.5(10)
Mg1 Ti9 O26 C34 -4(2)
O1 Ti1 O3 C1 -166(2)
O1 Ti2 O9 Ti4 -85.7(5)
O1 Ti2 O9 Mg1 29.6(9)
O2 Ti9 O26 C34 171(2)
O4 Ti1 O3 C1 126(2)
O4 Ti2 O5 C7 -106(3)
O4 Ti2 O9 Ti4 -162.2(5)
O4 Ti2 O9 Mg1 -46.8(9)
O5 Ti2 O9 Ti4 99.4(6)
O5 Ti2 O9 Mg1 -145.3(9)
O6 Ti2 O5 C7 161(3)
O6 Ti2 O9 Ti4 -51(2)
O6 Ti2 O9 Mg1 64(2)
O6 Ti3 O7 C13 -66(5)
O8 Ti1 O3 C1 -141(2)
O8 Ti3 O7 C13 -164(5)
O9 Ti2 O5 C7 -11(3)
O9 Ti4 O15 C19 -68(3)
O9 Ti4 O20 Ti9 -119.3(9)
O9 Ti4 O20 Mg1 -5.1(5)
O10 Ti2 O5 C7 70(3)
O10 Ti2 O9 Ti4 1.0(5)
O10 Ti2 O9 Mg1 116.4(9)
O10 Ti4 O15 C19 -152(3)
O10 Ti4 O20 Ti9 -54.3(13)
O10 Ti4 O20 Mg1 59.9(8)
O10 Ti5 O16 C22 -34(3)
O11 Ti3 O7 C13 25(5)
O11 Ti5 O10 Ti2 -18.6(10)
O11 Ti5 O10 Ti4 -132.5(5)
O11 Ti5 O16 C22 -137(3)
O11 Ti6 O17 C25 141(3)
O11 Ti6 O23 Ti7 -50.8(8)
O11 Ti6 O23 Ti11 64.5(11)
O12 Ti3 O7 C13 104(5)
O12 Ti6 O17 C25 57(3)
O12 Ti6 O23 Ti7 7.9(5)
O12 Ti6 O23 Ti11 123.2(9)
O12 Ti7 O13 Ti1 21.3(9)
O12 Ti7 O13 Ti8 131.6(5)
O12 Ti7 O18 C28 119(3)
O13 Ti1 O3 C1 -52(2)
O13 Ti7 O18 C28 15(3)
O13 Ti8 O14 Ti1 3.0(5)
O13 Ti8 O14 Mg1 139.0(5)
O13 Ti8 O19 C31 128(3)
O13 Ti8 O25 Ti9 54.6(13)
O13 Ti8 O25 Mg1 -60.9(9)
O14 Ti1 O3 C1 28(2)
O14 Ti8 O19 C31 43(3)
O14 Ti8 O25 Ti9 121.5(9)
O14 Ti8 O25 Mg1 6.0(5)
O15 Ti4 O20 Ti9 134.4(9)
O15 Ti4 O20 Mg1 -111.4(6)
O16 Ti5 O10 Ti2 -132.1(9)
O16 Ti5 O10 Ti4 114.0(6)
O17 Ti6 O23 Ti7 112.2(5)
O17 Ti6 O23 Ti11 -132.5(8)
O18 Ti7 O13 Ti1 135.2(9)
O18 Ti7 O13 Ti8 -114.5(6)
O19 Ti8 O14 Ti1 107.4(6)
O19 Ti8 O14 Mg1 -116.5(6)
O19 Ti8 O25 Ti9 -130.5(9)
O19 Ti8 O25 Mg1 114.0(6)
O20 Ti4 O15 C19 23(3)
O20 Ti9 O26 C34 -47(2)
O21 Ti4 O15 C19 124(3)
O21 Ti4 O20 Ti9 21.2(9)
O21 Ti4 O20 Mg1 135.4(4)
O21 Ti5 O10 Ti2 120.1(10)
O21 Ti5 O10 Ti4 6.2(5)
O21 Ti5 O16 C22 52(3)
O21 Ti10 O28 C40 25(5)
O22 Ti5 O10 Ti2 62.3(14)
O22 Ti5 O10 Ti4 -51.7(10)
O22 Ti5 O16 C22 136(3)
O22 Ti6 O17 C25 -131(3)
O22 Ti6 O23 Ti7 -133.7(5)
O22 Ti6 O23 Ti11 -18.4(9)
O22 Ti10 O28 C40 -56(5)
O23 Ti6 O17 C25 -27(3)
O23 Ti7 O13 Ti1 -59.4(13)
O23 Ti7 O13 Ti8 50.9(10)
O23 Ti7 O18 C28 -156(3)
O23 Ti11 O30 C46 36(3)
O24 Ti7 O13 Ti1 -120.3(9)
O24 Ti7 O13 Ti8 -9.9(5)
O24 Ti7 O18 C28 -70(3)
O24 Ti8 O14 Ti1 -49.5(10)
O24 Ti8 O14 Mg1 86.5(9)
O24 Ti8 O19 C31 -151(3)
O24 Ti8 O25 Ti9 -22.0(9)
O24 Ti8 O25 Mg1 -137.5(5)
O24 Ti11 O30 C46 -42(3)
O25 Ti8 O14 Ti1 -142.3(6)
O25 Ti8 O14 Mg1 -6.2(5)
O25 Ti8 O19 C31 -49(3)
O25 Ti9 O26 C34 38(2)
O27 Ti9 O26 C34 -139(2)
O27 Ti10 O28 C40 117(5)
O29 Ti10 O28 C40 -147(5)
O29 Ti11 O30 C46 126(3)
O31 Ti9 O26 C34 129(2)
O31 Ti11 O30 C46 -136(3)

loop_
_twin_individual_id
_twin_individual_mass_fraction_refined
1 0.35(6)
2 0.65(6)
